data_7218281
loop_
_publ_author_name
'Carter, Korey P.'
'Zulato, Cec\'ilia H. F.'
'Cahill, Christopher L.'

_publ_section_title
;
 Exploring supramolecular assembly and luminescent behavior in a series of
 RE-p-chlorobenzoic acid-1,10-phenanthroline complexes
;
_journal_issue 44
_journal_name_full CrystEngComm
_journal_page_first 10189
_journal_paper_doi 10.1039/C4CE01806K
_journal_volume 16
_journal_year 2014
_chemical_formula_sum 'C66 H40 Cl6 N4 O12 Yb2'
_chemical_formula_weight 1639.80
_space_group_crystal_system triclinic
_space_group_IT_number 2
_space_group_name_Hall '-P 1'
_space_group_name_H-M_alt 'P -1'
_symmetry_cell_setting triclinic
_symmetry_Int_Tables_number 2
_symmetry_space_group_name_Hall '-P 1'
_symmetry_space_group_name_H-M 'P -1'
_atom_sites_solution_hydrogens geom
_audit_creation_method SHELXL-2013
_cell_angle_alpha 111.386(5)
_cell_angle_beta 96.465(4)
_cell_angle_gamma 101.209(5)
_cell_formula_units_Z 1
_cell_length_a 10.0937(8)
_cell_length_b 11.8057(9)
_cell_length_c 14.2502(11)
_cell_measurement_reflns_used 21595
_cell_measurement_temperature 293(2)
_cell_measurement_theta_max 48.526
_cell_measurement_theta_min 4.708
_cell_volume 1519.4(2)
_computing_cell_refinement 'SAINT, Bruker-AXS'
_computing_data_collection 'APEX, Bruker-AXS'
_computing_data_reduction 'SAINT, Bruker-AXS'
_computing_molecular_graphics 'Crystal Maker (Palmer, 2009)'
_computing_publication_material 'WINGX (Farrugia, 2012)'
_computing_structure_refinement 'SHELXL-2013 (Sheldrick, 2013)'
_computing_structure_solution 'SIR92 (Gualardi, 1994)'
_diffrn_ambient_temperature 293(2)
_diffrn_measured_fraction_theta_full 1.000
_diffrn_measured_fraction_theta_max 0.995
_diffrn_measurement_device_type 'Bruker APEX II CCD'
_diffrn_measurement_method 'omega scans'
_diffrn_radiation_probe x-ray
_diffrn_radiation_type MoK\a
_diffrn_radiation_wavelength 0.71073
_diffrn_reflns_av_R_equivalents 0.0371
_diffrn_reflns_av_unetI/netI 0.0453
_diffrn_reflns_Laue_measured_fraction_full 1.000
_diffrn_reflns_Laue_measured_fraction_max 0.995
_diffrn_reflns_limit_h_max 13
_diffrn_reflns_limit_h_min -13
_diffrn_reflns_limit_k_max 15
_diffrn_reflns_limit_k_min -15
_diffrn_reflns_limit_l_max 19
_diffrn_reflns_limit_l_min -19
_diffrn_reflns_number 21595
_diffrn_reflns_point_group_measured_fraction_full 1.000
_diffrn_reflns_point_group_measured_fraction_max 0.995
_diffrn_reflns_theta_full 25.500
_diffrn_reflns_theta_max 28.464
_diffrn_reflns_theta_min 1.567
_diffrn_source 'fine-focus sealed tube'
_exptl_absorpt_coefficient_mu 3.391
_exptl_absorpt_correction_T_max 0.7457
_exptl_absorpt_correction_T_min 0.6707
_exptl_absorpt_correction_type empirical
_exptl_absorpt_process_details 'SADABS, Bruker-AXS (2008)'
_exptl_crystal_colour Colorless
_exptl_crystal_density_diffrn 1.792
_exptl_crystal_description Plate
_exptl_crystal_F_000 802
_exptl_crystal_size_max 0.17
_exptl_crystal_size_mid 0.14
_exptl_crystal_size_min 0.10
_refine_diff_density_max 0.666
_refine_diff_density_min -0.543
_refine_diff_density_rms 0.103
_refine_ls_extinction_method none
_refine_ls_goodness_of_fit_ref 0.995
_refine_ls_hydrogen_treatment constr
_refine_ls_matrix_type full
_refine_ls_number_parameters 406
_refine_ls_number_reflns 7640
_refine_ls_number_restraints 0
_refine_ls_restrained_S_all 0.995
_refine_ls_R_factor_all 0.0373
_refine_ls_R_factor_gt 0.0284
_refine_ls_shift/su_max 0.000
_refine_ls_shift/su_mean 0.000
_refine_ls_structure_factor_coef Fsqd
_refine_ls_weighting_details 'w=1/[\s^2^(Fo^2^)+(0.0263P)^2^] where P=(Fo^2^+2Fc^2^)/3'
_refine_ls_weighting_scheme calc
_refine_ls_wR_factor_gt 0.0551
_refine_ls_wR_factor_ref 0.0586
_reflns_Friedel_coverage 0.000
_reflns_number_gt 6571
_reflns_number_total 7640
_reflns_threshold_expression 'I > 2\s(I)'
_cod_data_source_file c4ce01806k2.cif
_cod_data_source_block Compound_9
_cod_depositor_comments 'Adding full bibliography for 7218273--7218283.cif.'
_cod_database_code 7218281
_shelx_space_group_comment
;
The symmetry employed for this shelxl refinement is uniquely defined
by the following loop, which should always be used as a source of
symmetry information in preference to the above space-group names.
They are only intended as comments.
;
_shelxl_version_number 2013-4

loop_
_space_group_symop_operation_xyz
'x, y, z'
'-x, -y, -z'

loop_
_atom_site_label
_atom_site_type_symbol
_atom_site_fract_x
_atom_site_fract_y
_atom_site_fract_z
_atom_site_U_iso_or_equiv
_atom_site_adp_type
_atom_site_occupancy
_atom_site_site_symmetry_order
_atom_site_calc_flag
_atom_site_refinement_flags_posn
_atom_site_refinement_flags_adp
Yb1 Yb 0.37796(2) 0.12890(2) 0.06465(2) 0.02380(5) Uani 1 1 d . .
Cl1 Cl 0.13484(12) 0.31166(12) 0.65765(8) 0.0657(3) Uani 1 1 d . .
Cl2 Cl -0.18896(12) -0.57761(11) -0.40978(10) 0.0797(4) Uani 1 1 d . .
Cl3 Cl 0.78769(16) 0.08172(14) 0.59783(9) 0.0975(5) Uani 1 1 d . .
C13 C 0.3051(4) 0.2204(3) 0.2519(2) 0.0323(7) Uani 1 1 d . .
O2 O 0.4276(2) 0.2629(2) 0.24897(16) 0.0384(5) Uani 1 1 d . .
O3 O 0.2429(2) -0.06596(19) -0.04065(17) 0.0378(5) Uani 1 1 d . .
O1 O 0.2170(2) 0.1499(2) 0.16921(16) 0.0354(5) Uani 1 1 d . .
N2 N 0.4088(3) 0.3543(2) 0.08791(19) 0.0298(6) Uani 1 1 d . .
O5 O 0.4288(2) 0.0030(2) 0.14571(17) 0.0404(6) Uani 1 1 d . .
O4 O 0.6091(2) 0.1782(2) 0.09941(18) 0.0440(6) Uani 1 1 d . .
O6 O 0.4232(2) 0.1129(2) -0.09164(17) 0.0384(5) Uani 1 1 d . .
C20 C 0.2719(3) -0.1618(3) -0.0996(2) 0.0304(7) Uani 1 1 d . .
C16 C 0.0858(4) 0.2255(4) 0.4509(3) 0.0473(9) Uani 1 1 d . .
H16 H -0.0056 0.1966 0.4536 0.057 Uiso 1 1 calc R U
N1 N 0.1775(2) 0.1756(2) -0.03222(18) 0.0263(5) Uani 1 1 d . .
C14 C 0.2604(3) 0.2477(3) 0.3531(2) 0.0340(7) Uani 1 1 d . .
C4 C 0.0939(3) 0.3277(3) -0.0844(2) 0.0334(7) Uani 1 1 d . .
C21 C 0.1569(3) -0.2659(3) -0.1768(2) 0.0272(6) Uani 1 1 d . .
C11 C 0.3139(3) 0.3897(3) 0.0368(2) 0.0282(7) Uani 1 1 d . .
C1 C 0.0613(3) 0.0907(3) -0.0886(2) 0.0335(7) Uani 1 1 d . .
H1 H 0.0489 0.0094 -0.0911 0.040 Uiso 1 1 calc R U
C27 C 0.5264(3) -0.0434(3) 0.1613(2) 0.0284(7) Uani 1 1 d . .
C12 C 0.1929(3) 0.2944(3) -0.0289(2) 0.0268(6) Uani 1 1 d . .
C23 C -0.0773(3) -0.3906(3) -0.2237(3) 0.0389(8) Uani 1 1 d . .
H23 H -0.1621 -0.4114 -0.2064 0.047 Uiso 1 1 calc R U
C28 C 0.5898(3) -0.0147(3) 0.2706(2) 0.0320(7) Uani 1 1 d . .
C6 C 0.2264(4) 0.5443(3) -0.0128(3) 0.0456(9) Uani 1 1 d . .
H6 H 0.2374 0.6265 -0.0078 0.055 Uiso 1 1 calc R U
C3 C -0.0255(4) 0.2347(4) -0.1428(3) 0.0431(9) Uani 1 1 d . .
H3 H -0.0929 0.2533 -0.1807 0.052 Uiso 1 1 calc R U
C18 C 0.3190(4) 0.3367(4) 0.5383(3) 0.0571(11) Uani 1 1 d . .
H18 H 0.3837 0.3817 0.5993 0.069 Uiso 1 1 calc R U
C5 C 0.1165(4) 0.4553(3) -0.0755(3) 0.0441(9) Uani 1 1 d . .
H5 H 0.0528 0.4763 -0.1145 0.053 Uiso 1 1 calc R U
C8 C 0.4438(4) 0.6055(3) 0.1158(3) 0.0460(9) Uani 1 1 d . .
H8 H 0.4565 0.6896 0.1257 0.055 Uiso 1 1 calc R U
C29 C 0.5405(4) 0.0608(4) 0.3505(3) 0.0479(9) Uani 1 1 d . .
H29 H 0.4654 0.0911 0.3366 0.057 Uiso 1 1 calc R U
C32 C 0.7631(4) -0.0279(4) 0.3932(3) 0.0578(11) Uani 1 1 d . .
H32 H 0.8386 -0.0572 0.4080 0.069 Uiso 1 1 calc R U
C17 C 0.1844(4) 0.2904(4) 0.5401(3) 0.0487(9) Uani 1 1 d . .
C15 C 0.1257(4) 0.2041(3) 0.3571(3) 0.0405(8) Uani 1 1 d . .
H15 H 0.0605 0.1598 0.2963 0.049 Uiso 1 1 calc R U
C10 C 0.5176(3) 0.4438(3) 0.1524(3) 0.0375(8) Uani 1 1 d . .
H10 H 0.5828 0.4210 0.1886 0.045 Uiso 1 1 calc R U
C33 C 0.7022(4) -0.0587(3) 0.2922(3) 0.0458(9) Uani 1 1 d . .
H33 H 0.7367 -0.1090 0.2388 0.055 Uiso 1 1 calc R U
C24 C -0.0551(4) -0.4569(3) -0.3196(3) 0.0432(9) Uani 1 1 d . .
C26 C 0.1771(3) -0.3349(3) -0.2738(3) 0.0394(8) Uani 1 1 d . .
H26 H 0.2631 -0.3176 -0.2904 0.047 Uiso 1 1 calc R U
C22 C 0.0282(3) -0.2927(3) -0.1533(2) 0.0321(7) Uani 1 1 d . .
H22 H 0.0125 -0.2444 -0.0896 0.039 Uiso 1 1 calc R U
C9 C 0.5376(4) 0.5700(3) 0.1678(3) 0.0466(9) Uani 1 1 d . .
H9 H 0.6148 0.6296 0.2135 0.056 Uiso 1 1 calc R U
C2 C -0.0435(4) 0.1169(3) -0.1445(3) 0.0427(8) Uani 1 1 d . .
H2 H -0.1237 0.0549 -0.1820 0.051 Uiso 1 1 calc R U
C19 C 0.3573(4) 0.3152(4) 0.4440(3) 0.0482(9) Uani 1 1 d . .
H19 H 0.4484 0.3462 0.4417 0.058 Uiso 1 1 calc R U
C25 C 0.0704(4) -0.4290(4) -0.3459(3) 0.0496(10) Uani 1 1 d . .
H25 H 0.0833 -0.4732 -0.4117 0.059 Uiso 1 1 calc R U
C7 C 0.3280(4) 0.5151(3) 0.0472(3) 0.0367(8) Uani 1 1 d . .
C31 C 0.7112(4) 0.0462(4) 0.4712(3) 0.0556(11) Uani 1 1 d . .
C30 C 0.6023(5) 0.0918(4) 0.4518(3) 0.0613(12) Uani 1 1 d . .
H30 H 0.5695 0.1433 0.5058 0.074 Uiso 1 1 calc R U

loop_
_atom_site_aniso_label
_atom_site_aniso_U_11
_atom_site_aniso_U_22
_atom_site_aniso_U_33
_atom_site_aniso_U_23
_atom_site_aniso_U_13
_atom_site_aniso_U_12
Yb1 0.02509(7) 0.02279(7) 0.02425(7) 0.00873(5) 0.00487(5) 0.00894(5)
Cl1 0.0814(8) 0.0934(8) 0.0405(5) 0.0302(6) 0.0325(5) 0.0438(7)
Cl2 0.0631(7) 0.0565(7) 0.0755(8) -0.0030(6) -0.0212(6) -0.0050(6)
Cl3 0.1254(12) 0.1008(10) 0.0455(7) 0.0291(7) -0.0281(7) 0.0081(9)
C13 0.044(2) 0.0294(17) 0.0307(17) 0.0141(14) 0.0118(15) 0.0183(15)
O2 0.0450(14) 0.0364(13) 0.0324(13) 0.0123(10) 0.0119(11) 0.0075(11)
O3 0.0387(13) 0.0238(11) 0.0421(14) 0.0067(10) -0.0018(10) 0.0070(10)
O1 0.0356(12) 0.0453(14) 0.0262(12) 0.0113(10) 0.0080(10) 0.0168(11)
N2 0.0330(14) 0.0268(14) 0.0292(14) 0.0100(11) 0.0078(11) 0.0077(11)
O5 0.0534(15) 0.0402(13) 0.0347(13) 0.0175(11) 0.0048(11) 0.0243(12)
O4 0.0249(12) 0.0587(16) 0.0436(14) 0.0157(12) 0.0054(10) 0.0099(11)
O6 0.0460(14) 0.0450(14) 0.0323(13) 0.0178(11) 0.0152(11) 0.0207(11)
C20 0.0320(17) 0.0304(17) 0.0307(17) 0.0163(14) 0.0038(13) 0.0055(14)
C16 0.049(2) 0.054(2) 0.045(2) 0.0198(19) 0.0205(18) 0.0201(19)
N1 0.0269(13) 0.0246(13) 0.0272(13) 0.0083(11) 0.0065(11) 0.0092(11)
C14 0.0426(19) 0.0350(18) 0.0286(17) 0.0131(14) 0.0085(14) 0.0177(15)
C4 0.0375(18) 0.0396(18) 0.0331(18) 0.0193(15) 0.0121(14) 0.0194(15)
C21 0.0259(15) 0.0267(15) 0.0300(16) 0.0115(13) 0.0027(12) 0.0101(12)
C11 0.0366(17) 0.0258(16) 0.0273(16) 0.0114(13) 0.0150(13) 0.0123(13)
C1 0.0343(17) 0.0313(17) 0.0335(18) 0.0116(14) 0.0057(14) 0.0087(14)
C27 0.0340(17) 0.0245(15) 0.0293(16) 0.0147(13) 0.0066(13) 0.0052(13)
C12 0.0341(16) 0.0292(16) 0.0228(15) 0.0119(13) 0.0116(13) 0.0139(13)
C23 0.0286(17) 0.0335(18) 0.053(2) 0.0171(17) 0.0055(16) 0.0061(14)
C28 0.0389(18) 0.0305(17) 0.0303(17) 0.0162(14) 0.0059(14) 0.0091(14)
C6 0.059(2) 0.0334(19) 0.060(2) 0.0278(18) 0.020(2) 0.0223(18)
C3 0.044(2) 0.057(2) 0.0358(19) 0.0216(18) 0.0030(16) 0.0241(18)
C18 0.060(3) 0.076(3) 0.029(2) 0.013(2) 0.0090(18) 0.019(2)
C5 0.053(2) 0.047(2) 0.051(2) 0.0313(19) 0.0145(18) 0.0278(19)
C8 0.062(2) 0.0242(17) 0.050(2) 0.0149(16) 0.0164(19) 0.0056(17)
C29 0.063(2) 0.056(2) 0.0323(19) 0.0178(18) 0.0092(18) 0.030(2)
C32 0.058(3) 0.058(3) 0.058(3) 0.028(2) -0.009(2) 0.019(2)
C17 0.066(3) 0.056(2) 0.032(2) 0.0164(18) 0.0199(18) 0.029(2)
C15 0.046(2) 0.044(2) 0.0327(19) 0.0128(16) 0.0120(16) 0.0169(17)
C10 0.0344(18) 0.0359(19) 0.0399(19) 0.0159(16) 0.0036(15) 0.0040(15)
C33 0.050(2) 0.047(2) 0.041(2) 0.0174(18) 0.0016(17) 0.0188(18)
C24 0.040(2) 0.0318(18) 0.044(2) 0.0053(16) -0.0071(16) 0.0063(16)
C26 0.0331(18) 0.044(2) 0.041(2) 0.0131(16) 0.0118(15) 0.0128(16)
C22 0.0343(17) 0.0288(17) 0.0317(17) 0.0094(14) 0.0059(14) 0.0105(14)
C9 0.051(2) 0.0307(19) 0.045(2) 0.0089(16) 0.0039(18) -0.0034(17)
C2 0.039(2) 0.045(2) 0.039(2) 0.0139(17) 0.0002(16) 0.0111(17)
C19 0.049(2) 0.056(2) 0.035(2) 0.0109(18) 0.0138(17) 0.0130(19)
C25 0.056(2) 0.049(2) 0.0311(19) -0.0001(17) 0.0051(17) 0.0199(19)
C7 0.048(2) 0.0298(17) 0.0389(19) 0.0166(15) 0.0178(16) 0.0136(15)
C31 0.070(3) 0.053(2) 0.037(2) 0.0208(19) -0.010(2) 0.006(2)
C30 0.087(3) 0.061(3) 0.034(2) 0.014(2) 0.011(2) 0.024(2)

loop_
_atom_type_symbol
_atom_type_description
_atom_type_scat_dispersion_real
_atom_type_scat_dispersion_imag
_atom_type_scat_source
C C 0.0033 0.0016 'International Tables Vol C Tables 4.2.6.8 and 6.1.1.4'
H H 0.0000 0.0000 'International Tables Vol C Tables 4.2.6.8 and 6.1.1.4'
N N 0.0061 0.0033 'International Tables Vol C Tables 4.2.6.8 and 6.1.1.4'
O O 0.0106 0.0060 'International Tables Vol C Tables 4.2.6.8 and 6.1.1.4'
Cl Cl 0.1484 0.1585 'International Tables Vol C Tables 4.2.6.8 and 6.1.1.4'
Yb Yb -0.3850 5.5486 'International Tables Vol C Tables 4.2.6.8 and 6.1.1.4'

loop_
_geom_angle_atom_site_label_1
_geom_angle_atom_site_label_2
_geom_angle_atom_site_label_3
_geom_angle
_geom_angle_site_symmetry_1
_geom_angle_site_symmetry_3
O4 Yb1 O6 79.23(8) . .
O4 Yb1 O3 124.00(8) . .
O6 Yb1 O3 78.06(8) . .
O4 Yb1 O5 76.31(9) . .
O6 Yb1 O5 124.84(8) . .
O3 Yb1 O5 76.22(8) . .
O4 Yb1 O1 132.40(8) . .
O6 Yb1 O1 146.21(8) . .
O3 Yb1 O1 89.05(8) . .
O5 Yb1 O1 80.73(8) . .
O4 Yb1 O2 78.95(8) . .
O6 Yb1 O2 145.38(8) . .
O3 Yb1 O2 136.56(8) . .
O5 Yb1 O2 74.84(8) . .
O1 Yb1 O2 54.85(8) . .
O4 Yb1 N2 84.49(9) . .
O6 Yb1 N2 80.70(8) . .
O3 Yb1 N2 139.60(8) . .
O5 Yb1 N2 143.14(8) . .
O1 Yb1 N2 89.92(8) . .
O2 Yb1 N2 70.73(8) . .
O4 Yb1 N1 140.03(8) . .
O6 Yb1 N1 71.71(8) . .
O3 Yb1 N1 76.31(7) . .
O5 Yb1 N1 143.30(8) . .
O1 Yb1 N1 74.94(7) . .
O2 Yb1 N1 110.85(7) . .
N2 Yb1 N1 64.49(8) . .
O4 Yb1 C13 105.05(9) . .
O6 Yb1 C13 160.82(9) . .
O3 Yb1 C13 112.76(9) . .
O5 Yb1 C13 74.08(8) . .
O1 Yb1 C13 27.77(9) . .
O2 Yb1 C13 27.24(8) . .
N2 Yb1 C13 81.13(8) . .
N1 Yb1 C13 94.86(8) . .
O4 Yb1 Yb1 55.65(6) . 2_655
O6 Yb1 Yb1 64.10(6) . 2_655
O3 Yb1 Yb1 68.37(6) . 2_655
O5 Yb1 Yb1 61.20(6) . 2_655
O1 Yb1 Yb1 138.90(6) . 2_655
O2 Yb1 Yb1 121.53(5) . 2_655
N2 Yb1 Yb1 129.68(6) . 2_655
N1 Yb1 Yb1 127.54(5) . 2_655
C13 Yb1 Yb1 133.90(6) . 2_655
O2 C13 O1 120.7(3) . .
O2 C13 C14 120.5(3) . .
O1 C13 C14 118.8(3) . .
O2 C13 Yb1 63.76(16) . .
O1 C13 Yb1 57.49(15) . .
C14 C13 Yb1 170.2(2) . .
C13 O2 Yb1 89.00(19) . .
C20 O3 Yb1 131.6(2) . .
C13 O1 Yb1 94.75(19) . .
C10 N2 C11 117.7(3) . .
C10 N2 Yb1 121.1(2) . .
C11 N2 Yb1 121.12(19) . .
C27 O5 Yb1 137.9(2) . .
C20 O4 Yb1 158.2(2) 2_655 .
C27 O6 Yb1 137.9(2) 2_655 .
O3 C20 O4 125.0(3) . 2_655
O3 C20 C21 118.2(3) . .
O4 C20 C21 116.8(3) 2_655 .
C17 C16 C15 118.7(3) . .
C17 C16 H16 120.6 . .
C15 C16 H16 120.6 . .
C1 N1 C12 117.2(3) . .
C1 N1 Yb1 124.6(2) . .
C12 N1 Yb1 118.13(18) . .
C15 C14 C19 119.5(3) . .
C15 C14 C13 120.9(3) . .
C19 C14 C13 119.5(3) . .
C3 C4 C12 117.7(3) . .
C3 C4 C5 122.9(3) . .
C12 C4 C5 119.3(3) . .
C22 C21 C26 119.1(3) . .
C22 C21 C20 120.6(3) . .
C26 C21 C20 120.3(3) . .
N2 C11 C7 122.8(3) . .
N2 C11 C12 117.9(3) . .
C7 C11 C12 119.3(3) . .
N1 C1 C2 123.6(3) . .
N1 C1 H1 118.2 . .
C2 C1 H1 118.2 . .
O5 C27 O6 125.0(3) . 2_655
O5 C27 C28 118.2(3) . .
O6 C27 C28 116.8(3) 2_655 .
N1 C12 C4 122.7(3) . .
N1 C12 C11 118.1(3) . .
C4 C12 C11 119.2(3) . .
C24 C23 C22 119.2(3) . .
C24 C23 H23 120.4 . .
C22 C23 H23 120.4 . .
C29 C28 C33 119.3(3) . .
C29 C28 C27 120.1(3) . .
C33 C28 C27 120.5(3) . .
C5 C6 C7 120.8(3) . .
C5 C6 H6 119.6 . .
C7 C6 H6 119.6 . .
C2 C3 C4 120.1(3) . .
C2 C3 H3 120.0 . .
C4 C3 H3 120.0 . .
C17 C18 C19 118.9(4) . .
C17 C18 H18 120.5 . .
C19 C18 H18 120.5 . .
C6 C5 C4 121.6(3) . .
C6 C5 H5 119.2 . .
C4 C5 H5 119.2 . .
C9 C8 C7 119.7(3) . .
C9 C8 H8 120.2 . .
C7 C8 H8 120.2 . .
C28 C29 C30 120.4(4) . .
C28 C29 H29 119.8 . .
C30 C29 H29 119.8 . .
C31 C32 C33 119.4(4) . .
C31 C32 H32 120.3 . .
C33 C32 H32 120.3 . .
C18 C17 C16 121.8(3) . .
C18 C17 Cl1 119.7(3) . .
C16 C17 Cl1 118.5(3) . .
C14 C15 C16 120.7(3) . .
C14 C15 H15 119.6 . .
C16 C15 H15 119.6 . .
N2 C10 C9 122.7(3) . .
N2 C10 H10 118.6 . .
C9 C10 H10 118.6 . .
C32 C33 C28 120.1(4) . .
C32 C33 H33 120.0 . .
C28 C33 H33 120.0 . .
C23 C24 C25 121.2(3) . .
C23 C24 Cl2 119.3(3) . .
C25 C24 Cl2 119.5(3) . .
C25 C26 C21 120.5(3) . .
C25 C26 H26 119.8 . .
C21 C26 H26 119.8 . .
C21 C22 C23 120.6(3) . .
C21 C22 H22 119.7 . .
C23 C22 H22 119.7 . .
C8 C9 C10 119.7(3) . .
C8 C9 H9 120.1 . .
C10 C9 H9 120.1 . .
C3 C2 C1 118.7(3) . .
C3 C2 H2 120.6 . .
C1 C2 H2 120.6 . .
C18 C19 C14 120.4(4) . .
C18 C19 H19 119.8 . .
C14 C19 H19 119.8 . .
C24 C25 C26 119.4(3) . .
C24 C25 H25 120.3 . .
C26 C25 H25 120.3 . .
C8 C7 C11 117.3(3) . .
C8 C7 C6 123.1(3) . .
C11 C7 C6 119.6(3) . .
C30 C31 C32 121.6(4) . .
C30 C31 Cl3 119.8(3) . .
C32 C31 Cl3 118.6(3) . .
C31 C30 C29 119.3(4) . .
C31 C30 H30 120.4 . .
C29 C30 H30 120.4 . .

loop_
_geom_bond_atom_site_label_1
_geom_bond_atom_site_label_2
_geom_bond_distance
_geom_bond_site_symmetry_2
Yb1 O4 2.242(2) .
Yb1 O6 2.272(2) .
Yb1 O3 2.281(2) .
Yb1 O5 2.285(2) .
Yb1 O1 2.314(2) .
Yb1 O2 2.453(2) .
Yb1 N2 2.509(2) .
Yb1 N1 2.581(2) .
Cl1 C17 1.747(4) .
Cl2 C24 1.742(3) .
Cl3 C31 1.743(4) .
C13 O2 1.252(4) .
C13 O1 1.278(4) .
C13 C14 1.500(4) .
O3 C20 1.250(4) .
N2 C10 1.335(4) .
N2 C11 1.357(4) .
O5 C27 1.252(4) .
O4 C20 1.254(4) 2_655
O6 C27 1.265(4) 2_655
C20 O4 1.254(4) 2_655
C20 C21 1.497(4) .
C16 C17 1.378(5) .
C16 C15 1.389(5) .
C16 H16 0.9300 .
N1 C1 1.330(4) .
N1 C12 1.364(4) .
C14 C15 1.372(5) .
C14 C19 1.389(5) .
C4 C3 1.394(5) .
C4 C12 1.408(4) .
C4 C5 1.434(5) .
C21 C22 1.384(4) .
C21 C26 1.387(4) .
C11 C7 1.410(4) .
C11 C12 1.440(4) .
C1 C2 1.403(4) .
C1 H1 0.9300 .
C27 O6 1.265(4) 2_655
C27 C28 1.503(4) .
C23 C24 1.374(5) .
C23 C22 1.383(4) .
C23 H23 0.9300 .
C28 C29 1.378(5) .
C28 C33 1.385(4) .
C6 C5 1.331(5) .
C6 C7 1.434(5) .
C6 H6 0.9300 .
C3 C2 1.357(5) .
C3 H3 0.9300 .
C18 C17 1.369(5) .
C18 C19 1.388(5) .
C18 H18 0.9300 .
C5 H5 0.9300 .
C8 C9 1.358(5) .
C8 C7 1.400(5) .
C8 H8 0.9300 .
C29 C30 1.389(5) .
C29 H29 0.9300 .
C32 C31 1.369(6) .
C32 C33 1.383(5) .
C32 H32 0.9300 .
C15 H15 0.9300 .
C10 C9 1.395(5) .
C10 H10 0.9300 .
C33 H33 0.9300 .
C24 C25 1.373(5) .
C26 C25 1.379(5) .
C26 H26 0.9300 .
C22 H22 0.9300 .
C9 H9 0.9300 .
C2 H2 0.9300 .
C19 H19 0.9300 .
C25 H25 0.9300 .
C31 C30 1.358(6) .
C30 H30 0.9300 .
